data_2001389
loop_
_publ_author_name
'Ammon, H. L.'
'Reid, T. L.'

_publ_section_title
;
 Structure of a 2-arylquinoline dimer, a compound with a new ring
 system
;
_journal_issue 9
_journal_name_full 'Acta Crystallographica Section C'
_journal_page_first 1638
_journal_page_last 1640
_journal_paper_doi 10.1107/S0108270193001374
_journal_volume 49
_journal_year 1993
_chemical_formula_sum 'C32 H20 N2'
_chemical_formula_weight 432.52
_symmetry_cell_setting monoclinic
_symmetry_space_group_name_Hall '-C 2yc'
_symmetry_space_group_name_H-M 'C 1 2/c 1'
_atom_type_scat_source IntTabIV
_cell_angle_alpha 90.0
_cell_angle_beta 110.21(2)
_cell_angle_gamma 90.0
_cell_formula_units_Z 4
_cell_length_a 22.566(5)
_cell_length_b 7.3000(10)
_cell_length_c 13.532(4)
_cell_measurement_reflns_used 25
_cell_measurement_temperature 293
_cell_measurement_theta_max 25.4
_cell_measurement_theta_min 7.9
_cell_volume 2091.9(9)
_diffrn_measurement_device 'Enraf-Nonius CAD-4'
_diffrn_measurement_method \q/2\q
_diffrn_radiation_type CuK\a
_diffrn_radiation_wavelength 1.5418
_diffrn_reflns_av_R_equivalents 0.009
_diffrn_reflns_number 2370
_diffrn_reflns_theta_max 69.85
_diffrn_standards_decay_% 1.9
_diffrn_standards_interval_time 60
_diffrn_standards_number 5
_exptl_absorpt_coefficient_mu 0.58
_exptl_absorpt_correction_T_max 1.0
_exptl_absorpt_correction_T_min 0.864
_exptl_absorpt_correction_type '\y-scan with data from 3 reflections'
_exptl_crystal_colour 'Light yellow--orange'
_exptl_crystal_density_diffrn 1.38
_exptl_crystal_description 'Flat hexagonal plates'
_exptl_crystal_size_max 0.53
_exptl_crystal_size_mid 0.26
_exptl_crystal_size_min 0.1
_refine_diff_density_max 0.22
_refine_diff_density_min -0.13
_refine_ls_extinction_coef 0.327(6)E-6
_refine_ls_extinction_method Zachariasen
_refine_ls_goodness_of_fit_obs 1.63
_refine_ls_hydrogen_treatment refall
_refine_ls_number_parameters 195
_refine_ls_number_reflns 1569
_refine_ls_R_factor_obs 0.044
_refine_ls_shift/esd_max 0.16
_refine_ls_structure_factor_coef F
_refine_ls_weighting_scheme ' \Sw(F~o~ -- F~c~)^2^ minimized, w = 1/\s^2^(F)'
_refine_ls_wR_factor_obs 0.061
_reflns_number_observed 1569
_reflns_number_total 2130
_reflns_observed_criterion I>3\s(I)
_cod_data_source_file hh1026.cif
_cod_data_source_block hh1026_structure_1_of_1
_cod_original_cell_volume 2085(2)
_cod_database_code 2001389

loop_
_atom_site_label
_atom_site_fract_x
_atom_site_fract_y
_atom_site_fract_z
_atom_site_U_iso_or_equiv
N .61870(6) .1494(2) .69240(10) 3.88(6)
C2 .55785(7) .1723(2) .67780(10) 3.44(6)
C3 .53382(6) .1722(2) .76210(10) 3.27(6)
C4 .57572(7) .1613(2) .86680(10) 3.35(6)
C4a .63952(7) .1063(2) .88210(10) 3.52(6)
C5 .68297(8) .0359(3) .9785(2) 4.09(7)
C6 .74215(8) -.0198(3) .9852(2) 4.64(8)
C7 .76138(8) -.0104(3) .8972(2) 4.83(8)
C8 .72067(8) .0525(3) .8032(2) 4.45(8)
C8a .65826(7) .1065(2) .79190(10) 3.76(6)
C9 .51399(7) .2100(2) .57080(10) 3.57(6)
C10 .44806(7) .2057(2) .54840(10) 3.46(6)
C11 .40806(8) .2592(2) .44670(10) 3.71(6)
C12 .43086(8) .3084(3) .36850(10) 4.02(7)
C13 .49631(9) .3055(3) .3923(2) 4.53(8)
C14 .53696(8) .2576(3) .4911(2) 4.28(7)
C15 .38600(10) .3651(4) .2607(2) 4.89(9)
H5 .6700(9) .018(3) 1.041(2) ?
H6 .7712(8) -.068(3) 1.0520(10) ?
H7 .8040(10) -.053(3) .9070(10) ?
H8 .7327(9) .063(3) .736(2) ?
H11 .3627(8) .269(3) .4320(10) ?
H13 .5128(9) .337(3) .338(2) ?
H15 .5830(10) .257(3) .507(2) ?
H16a .344(2) .381(5) .256(2) ?
H16B .4010(10) .469(5) .233(2) ?
H16C .3840(10) .272(5) .210(2) ?

loop_
_geom_angle_atom_site_label_1
_geom_angle_atom_site_label_2
_geom_angle_atom_site_label_3
_geom_angle
_geom_angle_publ_flag
C2 N C8a 117.30(10) yes
N C2 C3 123.2(2) yes
N C2 C9 118.3(2) yes
C3 C2 C9 118.50(10) yes
C4 C3 C2 119.90(10) yes
C4 C3 C3' 120.7(2) yes
C2 C3 C3' 119.3(2) yes
C3 C4 C4a 116.4(2) yes
C3 C4 C10' 118.50(10) yes
C4a C4 C10' 125.10(10) yes
C5 C4a C8a 117.9(2) yes
C5 C4a C4 124.3(2) yes
C8a C4a C4 117.5(2) yes
C6 C5 C4a 120.6(2) yes
C5 C6 C7 121.0(2) yes
C8 C7 C6 120.0(2) yes
C7 C8 C8a 120.7(2) yes
N C8a C8 116.6(2) yes
N C8a C4a 123.80(10) yes
C8 C8a C4a 119.5(2) yes
C14 C9 C10 119.5(2) yes
C14 C9 C2 120.4(2) yes
C10 C9 C2 120.1(2) yes
C11 C10 C9 117.8(2) yes
C11 C10 C4 122.80(10) yes
C9 C10 C4 119.2(2) yes
C12 C11 C10 122.6(2) yes
C11 C12 C13 118.1(2) yes
C11 C12 C15 120.6(2) yes
C13 C12 C15 121.3(2) yes
C14 C13 C12 121.0(2) yes
C13 C14 C9 120.9(2) yes

loop_
_geom_bond_atom_site_label_1
_geom_bond_atom_site_label_2
_geom_bond_distance
_geom_bond_publ_flag
N C2 1.327(2) yes
N C8a 1.363(2) yes
C2 C3 1.426(2) yes
C2 C9 1.463(2) yes
C3 C4 1.400(2) yes
C3 C3' 1.444(3) yes
C4 C4a 1.437(2) yes
C4 C10' 1.464(2) yes
C4a C5 1.422(2) yes
C4a C8a 1.425(2) yes
C5 C6 1.368(2) yes
C6 C7 1.405(3) yes
C7 C8 1.360(3) yes
C8 C8a 1.418(2) yes
C9 C14 1.395(3) yes
C9 C10 1.410(2) yes
C10 C11 1.408(2) yes
C11 C12 1.378(3) yes
C12 C13 1.396(3) yes
C12 C15 1.510(3) yes
C13 C14 1.373(3) yes

loop_
_geom_torsion_atom_site_label_1
_geom_torsion_atom_site_label_2
_geom_torsion_atom_site_label_3
_geom_torsion_atom_site_label_4
_geom_torsion
N C2 C3 C3' -171.30(10)
N C2 C3 C4 5.0(3)
N C2 C9 C10 169.6(2)
N C2 C9 C14 -12.9(3)
C2 C3 C3' C2' 180.0(2)
C2 C3 C3' C4' 3.70(10)
C2 C3 C4 C4a -14.7(2)
C2 C3 C4 C10' 165.4(2)
C3 C2 C9 C10 -13.9(2)
C3 C2 C9 C14 163.5(2)
C3 C3' C2' C9' 12.4(2)
C3 C3' C4' C4a' 161.50(10)
C3 C3' C4' C10 -18.4(2)
C3 C4 C10' C9' 16.7(2)
C3 C4 C10' C11' -158.0(2)
C4 C3 C3' C4' -172.5(2)
C4 C10' C9' C14' -178.1(2)
C4 C10' C11' C12' 177.2(2)
C4a C4 C10' C9' -163.2(2)
C4a C4 C10' C11' 22.1(3)
